data_7110537
loop_
_publ_author_name
'Tschinkl, Martin'
'Gabba\"i, Fran\,cois P.'
'Bachman, Robert E.'

_publ_section_title
;
 1,2-Bis(chloromethylalumino)tetrafluorobenzene, an aluminium-based
 bifunctional Lewis acid with a perfluorinated backbone
;
_journal_issue 15
_journal_name_full 'Chemical Communications'
_journal_page_first 1367
_journal_paper_doi 10.1039/a902127b
_journal_year 1999
_chemical_formula_sum 'C16 H12 Al4 Cl4 F8'
_chemical_formula_weight 605.98
_chemical_name_systematic
; 

 ? 

;
_space_group_IT_number 14
_symmetry_cell_setting monoclinic
_symmetry_space_group_name_Hall '-P 2ybc'
_symmetry_space_group_name_H-M 'P 1 21/c 1'
_atom_sites_solution_hydrogens geom
_atom_sites_solution_primary direct
_atom_sites_solution_secondary difmap
_audit_creation_method SHELXL-97
_cell_angle_alpha 90.00
_cell_angle_beta 93.40(2)
_cell_angle_gamma 90.00
_cell_formula_units_Z 4
_cell_length_a 9.832(2)
_cell_length_b 9.8549(16)
_cell_length_c 25.692(6)
_cell_measurement_temperature 173(2)
_cell_volume 2485.0(9)
_computing_cell_refinement 'Bruker SMART'
_computing_data_collection 'Bruker SMART'
_computing_data_reduction 'Bruker SHELXTL'
_computing_molecular_graphics 'Bruker SHELXTL'
_computing_publication_material 'Bruker SHELXTL'
_computing_structure_refinement 'SHELXL-97 (Sheldrick, 1997)'
_computing_structure_solution 'SHELXS-97 (Sheldrick, 1990)'
_diffrn_ambient_temperature 173(2)
_diffrn_measured_fraction_theta_full 0.998
_diffrn_measured_fraction_theta_max 0.998
_diffrn_measurement_device_type 'CCD area detector'
_diffrn_measurement_method 'phi and omega scans'
_diffrn_radiation_monochromator graphite
_diffrn_radiation_source 'fine-focus sealed tube'
_diffrn_radiation_type MoK\a
_diffrn_radiation_wavelength 0.71073
_diffrn_reflns_av_R_equivalents 0.0522
_diffrn_reflns_av_sigmaI/netI 0.0440
_diffrn_reflns_limit_h_max 10
_diffrn_reflns_limit_h_min -10
_diffrn_reflns_limit_k_max 10
_diffrn_reflns_limit_k_min -10
_diffrn_reflns_limit_l_max 28
_diffrn_reflns_limit_l_min -28
_diffrn_reflns_number 13194
_diffrn_reflns_theta_full 23.23
_diffrn_reflns_theta_max 23.23
_diffrn_reflns_theta_min 2.08
_exptl_absorpt_coefficient_mu 0.681
_exptl_absorpt_correction_type none
_exptl_crystal_colour colorless
_exptl_crystal_density_diffrn 1.620
_exptl_crystal_density_method 'not measured'
_exptl_crystal_description 'irreg. plat'
_exptl_crystal_F_000 1200
_exptl_crystal_size_max 0.1
_exptl_crystal_size_mid 0.3
_exptl_crystal_size_min 0.4
_refine_diff_density_max 0.345
_refine_diff_density_min -0.279
_refine_diff_density_rms 0.054
_refine_ls_extinction_method none
_refine_ls_goodness_of_fit_ref 1.014
_refine_ls_hydrogen_treatment mixed
_refine_ls_matrix_type full
_refine_ls_number_parameters 293
_refine_ls_number_reflns 3549
_refine_ls_number_restraints 0
_refine_ls_restrained_S_all 1.014
_refine_ls_R_factor_all 0.0662
_refine_ls_R_factor_gt 0.0359
_refine_ls_shift/su_max 0.000
_refine_ls_shift/su_mean 0.000
_refine_ls_structure_factor_coef Fsqd
_refine_ls_weighting_details 'calc w=1/[\s^2^(Fo^2^)+(0.0401P)^2^+0.8610P] where P=(Fo^2^+2Fc^2^)/3'
_refine_ls_weighting_scheme calc
_refine_ls_wR_factor_gt 0.0779
_refine_ls_wR_factor_ref 0.0870
_reflns_number_gt 2505
_reflns_number_total 3549
_reflns_threshold_expression >2sigma(I)
_cod_data_source_file 902127bsup1.cif
_cod_data_source_block fg2
_cod_depositor_comments
;
The following automatic conversions were performed:

'_symmetry_cell_setting' value 'Monoclinic' changed to 'monoclinic'
according to /home/saulius/struct/CIF-dictionaries/cif_core.dic
dictionary named 'cif_core.dic' version 2.4.2 from 2011-04-26.

Automatic conversion script
Id: cif_fix_values 1891 2012-01-12 08:04:46Z andrius 
;
_cod_original_cell_volume 2484.9(9)
_cod_original_sg_symbol_H-M P2(1)/c
_cod_database_code 7110537

loop_
_symmetry_equiv_pos_as_xyz
'x, y, z'
'-x, y+1/2, -z+1/2'
'-x, -y, -z'
'x, -y-1/2, z-1/2'

loop_
_atom_site_label
_atom_site_type_symbol
_atom_site_fract_x
_atom_site_fract_y
_atom_site_fract_z
_atom_site_U_iso_or_equiv
_atom_site_adp_type
_atom_site_occupancy
_atom_site_symmetry_multiplicity
_atom_site_calc_flag
_atom_site_refinement_flags
Al1 Al 0.27647(12) -0.01973(11) 0.32917(4) 0.0421(3) Uani 1 1 d .
Al2 Al 0.19767(11) 0.28821(11) 0.27129(4) 0.0393(3) Uani 1 1 d .
Al3 Al 0.22845(11) 0.14895(11) 0.46680(4) 0.0372(3) Uani 1 1 d .
Al4 Al 0.13106(10) 0.45269(10) 0.40723(4) 0.0352(3) Uani 1 1 d .
Cl12 Cl 0.08925(9) 0.09939(9) 0.29888(4) 0.0433(3) Uani 1 1 d .
Cl13 Cl 0.23870(10) -0.04042(9) 0.41556(4) 0.0473(3) Uani 1 1 d .
Cl24 Cl 0.09188(9) 0.44905(9) 0.31808(3) 0.0421(3) Uani 1 1 d .
Cl34 Cl 0.03811(8) 0.25100(9) 0.42909(4) 0.0391(2) Uani 1 1 d .
C1 C 0.2635(4) -0.2013(4) 0.30108(16) 0.0602(12) Uani 1 1 d .
H1A H 0.3551 -0.2398 0.2995 0.090 Uiso 1 1 calc R
H1B H 0.2192 -0.1983 0.2659 0.090 Uiso 1 1 calc R
H1C H 0.2096 -0.2578 0.3235 0.090 Uiso 1 1 calc R
C2 C 0.1493(4) 0.3147(4) 0.19819(14) 0.0561(11) Uani 1 1 d .
H2A H 0.1997 0.2500 0.1777 0.084 Uiso 1 1 calc R
H2B H 0.1725 0.4074 0.1882 0.084 Uiso 1 1 calc R
H2C H 0.0512 0.3000 0.1915 0.084 Uiso 1 1 calc R
C3 C 0.1906(4) 0.0811(4) 0.53451(14) 0.0520(11) Uani 1 1 d .
H3A H 0.1663 0.1568 0.5569 0.078 Uiso 1 1 calc R
H3B H 0.2715 0.0350 0.5500 0.078 Uiso 1 1 calc R
H3C H 0.1145 0.0168 0.5311 0.078 Uiso 1 1 calc R
C4 C 0.0218(4) 0.6013(4) 0.42860(15) 0.0489(10) Uani 1 1 d .
H4A H 0.0302 0.6094 0.4667 0.073 Uiso 1 1 calc R
H4B H -0.0737 0.5851 0.4172 0.073 Uiso 1 1 calc R
H4C H 0.0531 0.6854 0.4129 0.073 Uiso 1 1 calc R
C11 C 0.4142(4) 0.1214(4) 0.32298(13) 0.0399(9) Uani 1 1 d .
C12 C 0.3802(4) 0.2525(4) 0.30274(14) 0.0396(9) Uani 1 1 d .
C13 C 0.4820(4) 0.3480(4) 0.30277(16) 0.0531(11) Uani 1 1 d .
C14 C 0.6152(4) 0.3200(5) 0.32247(18) 0.0644(14) Uani 1 1 d .
C15 C 0.6457(4) 0.1932(6) 0.34055(18) 0.0656(13) Uani 1 1 d .
C16 C 0.5470(4) 0.0984(5) 0.34070(16) 0.0554(11) Uani 1 1 d .
C21 C 0.3626(3) 0.2863(3) 0.44954(13) 0.0355(9) Uani 1 1 d .
C22 C 0.3232(3) 0.4140(3) 0.42726(13) 0.0337(9) Uani 1 1 d .
C23 C 0.4222(4) 0.5097(4) 0.42117(14) 0.0417(10) Uani 1 1 d .
C24 C 0.5584(4) 0.4882(4) 0.43512(15) 0.0509(11) Uani 1 1 d .
C25 C 0.5976(4) 0.3661(5) 0.45608(16) 0.0509(11) Uani 1 1 d .
C26 C 0.5003(4) 0.2681(4) 0.46321(15) 0.0463(10) Uani 1 1 d .
F13 F 0.4527(3) 0.4748(2) 0.28429(10) 0.0779(8) Uani 1 1 d .
F14 F 0.7096(3) 0.4199(3) 0.32216(11) 0.1012(11) Uani 1 1 d .
F15 F 0.7756(2) 0.1668(3) 0.35791(11) 0.1058(11) Uani 1 1 d .
F16 F 0.5810(2) -0.0278(3) 0.35946(10) 0.0837(8) Uani 1 1 d .
F23 F 0.3873(2) 0.6338(2) 0.40108(9) 0.0625(7) Uani 1 1 d .
F24 F 0.6520(2) 0.5852(2) 0.42791(10) 0.0719(8) Uani 1 1 d .
F25 F 0.7295(2) 0.3424(3) 0.46978(10) 0.0793(8) Uani 1 1 d .
F26 F 0.5423(2) 0.1484(2) 0.48443(10) 0.0717(7) Uani 1 1 d .

loop_
_atom_site_aniso_label
_atom_site_aniso_U_11
_atom_site_aniso_U_22
_atom_site_aniso_U_33
_atom_site_aniso_U_23
_atom_site_aniso_U_13
_atom_site_aniso_U_12
Al1 0.0515(8) 0.0362(7) 0.0386(7) 0.0019(5) 0.0033(6) 0.0085(5)
Al2 0.0432(7) 0.0360(6) 0.0386(7) 0.0041(5) 0.0019(5) 0.0012(5)
Al3 0.0399(7) 0.0351(6) 0.0359(7) 0.0024(5) -0.0031(5) 0.0063(5)
Al4 0.0342(6) 0.0335(6) 0.0371(6) 0.0014(5) -0.0044(5) 0.0029(5)
Cl12 0.0419(6) 0.0381(5) 0.0491(6) 0.0020(5) -0.0057(5) -0.0057(4)
Cl13 0.0705(7) 0.0336(5) 0.0381(6) 0.0028(4) 0.0055(5) 0.0043(5)
Cl24 0.0497(6) 0.0384(5) 0.0373(5) 0.0032(4) -0.0059(4) 0.0091(4)
Cl34 0.0319(5) 0.0398(5) 0.0450(6) 0.0048(4) -0.0016(4) -0.0008(4)
C1 0.087(3) 0.046(3) 0.049(3) -0.001(2) 0.015(2) 0.008(2)
C2 0.066(3) 0.059(3) 0.044(3) 0.005(2) 0.001(2) 0.010(2)
C3 0.061(3) 0.052(3) 0.043(2) 0.004(2) 0.000(2) 0.013(2)
C4 0.047(2) 0.048(2) 0.050(3) -0.003(2) -0.002(2) 0.0065(19)
C11 0.036(2) 0.055(3) 0.029(2) -0.0060(19) 0.0027(18) 0.0107(18)
C12 0.037(2) 0.048(2) 0.035(2) -0.0077(19) 0.0073(18) -0.0005(19)
C13 0.058(3) 0.051(3) 0.052(3) -0.012(2) 0.019(2) -0.009(2)
C14 0.043(3) 0.091(4) 0.061(3) -0.039(3) 0.019(2) -0.028(3)
C15 0.033(3) 0.103(4) 0.059(3) -0.025(3) -0.007(2) -0.001(3)
C16 0.048(3) 0.075(3) 0.043(3) -0.003(2) 0.002(2) 0.016(3)
C21 0.031(2) 0.044(2) 0.031(2) -0.0062(18) -0.0041(16) 0.0051(17)
C22 0.031(2) 0.042(2) 0.028(2) -0.0058(17) -0.0024(16) -0.0026(17)
C23 0.042(2) 0.045(2) 0.037(2) -0.0038(19) -0.0024(19) -0.0031(19)
C24 0.039(3) 0.068(3) 0.047(3) -0.022(2) 0.010(2) -0.015(2)
C25 0.023(2) 0.075(3) 0.053(3) -0.025(2) -0.0084(19) 0.002(2)
C26 0.043(3) 0.048(3) 0.047(3) -0.010(2) -0.007(2) 0.013(2)
F13 0.0813(19) 0.0569(17) 0.099(2) -0.0033(15) 0.0305(16) -0.0251(14)
F14 0.0671(18) 0.131(3) 0.109(2) -0.062(2) 0.0302(17) -0.0552(18)
F15 0.0392(16) 0.177(3) 0.099(2) -0.030(2) -0.0176(15) 0.0034(17)
F16 0.0581(17) 0.105(2) 0.086(2) 0.0144(17) -0.0123(14) 0.0350(15)
F23 0.0660(16) 0.0497(14) 0.0711(16) 0.0098(13) -0.0018(13) -0.0193(12)
F24 0.0489(15) 0.0890(18) 0.0791(18) -0.0228(14) 0.0141(13) -0.0318(14)
F25 0.0285(13) 0.109(2) 0.099(2) -0.0297(17) -0.0109(13) 0.0075(13)
F26 0.0514(15) 0.0672(17) 0.094(2) 0.0012(15) -0.0219(14) 0.0267(12)

loop_
_atom_type_symbol
_atom_type_description
_atom_type_scat_dispersion_real
_atom_type_scat_dispersion_imag
_atom_type_scat_source
C C 0.0033 0.0016 'International Tables Vol C Tables 4.2.6.8 and 6.1.1.4'
H H 0.0000 0.0000 'International Tables Vol C Tables 4.2.6.8 and 6.1.1.4'
F F 0.0171 0.0103 'International Tables Vol C Tables 4.2.6.8 and 6.1.1.4'
Al Al 0.0645 0.0514 'International Tables Vol C Tables 4.2.6.8 and 6.1.1.4'
Cl Cl 0.1484 0.1585 'International Tables Vol C Tables 4.2.6.8 and 6.1.1.4'

loop_
_geom_angle_atom_site_label_1
_geom_angle_atom_site_label_2
_geom_angle_atom_site_label_3
_geom_angle
C1 Al1 C11 131.30(17)
C1 Al1 Cl12 108.38(14)
C11 Al1 Cl12 98.90(12)
C1 Al1 Cl13 105.66(13)
C11 Al1 Cl13 107.24(11)
Cl12 Al1 Cl13 101.73(6)
C2 Al2 C12 126.45(17)
C2 Al2 Cl24 109.04(13)
C12 Al2 Cl24 110.09(12)
C2 Al2 Cl12 108.71(13)
C12 Al2 Cl12 99.17(12)
Cl24 Al2 Cl12 99.63(6)
C3 Al3 C21 127.95(16)
C3 Al3 Cl34 109.80(13)
C21 Al3 Cl34 98.33(11)
C3 Al3 Cl13 104.74(13)
C21 Al3 Cl13 112.34(11)
Cl34 Al3 Cl13 100.23(5)
C4 Al4 C22 128.31(16)
C4 Al4 Cl34 110.94(13)
C22 Al4 Cl34 99.20(11)
C4 Al4 Cl24 103.52(12)
C22 Al4 Cl24 111.05(11)
Cl34 Al4 Cl24 100.75(5)
Al2 Cl12 Al1 98.25(5)
Al1 Cl13 Al3 120.12(6)
Al2 Cl24 Al4 118.79(5)
Al4 Cl34 Al3 99.11(5)
C16 C11 C12 117.9(4)
C16 C11 Al1 120.3(3)
C12 C11 Al1 121.8(3)
C13 C12 C11 117.7(4)
C13 C12 Al2 121.9(3)
C11 C12 Al2 120.2(3)
F13 C13 C12 119.3(4)
F13 C13 C14 118.7(4)
C12 C13 C14 122.0(4)
F14 C14 C15 122.2(5)
F14 C14 C13 118.7(5)
C15 C14 C13 119.1(4)
C16 C15 F15 122.1(5)
C16 C15 C14 119.6(4)
F15 C15 C14 118.3(5)
C15 C16 F16 118.1(4)
C15 C16 C11 123.6(4)
F16 C16 C11 118.3(4)
C26 C21 C22 116.9(3)
C26 C21 Al3 120.8(3)
C22 C21 Al3 122.0(2)
C23 C22 C21 118.4(3)
C23 C22 Al4 120.9(3)
C21 C22 Al4 120.7(3)
F23 C23 C22 119.8(3)
F23 C23 C24 117.0(3)
C22 C23 C24 123.2(4)
F24 C24 C25 120.1(4)
F24 C24 C23 121.0(4)
C25 C24 C23 119.0(4)
F25 C25 C24 120.1(4)
F25 C25 C26 120.7(4)
C24 C25 C26 119.2(3)
F26 C26 C25 117.8(3)
F26 C26 C21 118.9(4)
C25 C26 C21 123.3(4)

loop_
_geom_bond_atom_site_label_1
_geom_bond_atom_site_label_2
_geom_bond_distance
Al1 C1 1.930(4)
Al1 C11 1.954(4)
Al1 Cl12 2.2808(15)
Al1 Cl13 2.2812(16)
Al2 C2 1.927(4)
Al2 C12 1.955(4)
Al2 Cl24 2.2778(14)
Al2 Cl12 2.2784(14)
Al3 C3 1.921(4)
Al3 C21 1.959(4)
Al3 Cl34 2.2884(14)
Al3 Cl13 2.2894(14)
Al4 C4 1.915(4)
Al4 C22 1.966(3)
Al4 Cl34 2.2720(14)
Al4 Cl24 2.3003(15)
C11 C16 1.376(5)
C11 C12 1.425(5)
C12 C13 1.374(5)
C13 F13 1.362(5)
C13 C14 1.403(6)
C14 F14 1.354(5)
C14 C15 1.360(6)
C15 C16 1.348(6)
C15 F15 1.352(5)
C16 F16 1.368(5)
C21 C26 1.391(5)
C21 C22 1.426(5)
C22 C23 1.371(5)
C23 F23 1.363(4)
C23 C24 1.382(5)
C24 F24 1.347(4)
C24 C25 1.365(6)
C25 F25 1.344(4)
C25 C26 1.379(5)
C26 F26 1.353(4)
